data_4308275
loop_
_publ_author_name
'Christian Ruspic'
'Jan Spielmann'
'Sjoerd Harder'

_publ_contact_author 'Sjoerd Harder'
_publ_contact_author_email sjoerd.harder@uni-essen.de
_publ_section_title
;
Syntheses and Structures of Ytterbium(II) Hydride and Hydroxide
Complexes: Similarities and Differences with Their Calcium Analogues
;
_journal_name_full 'Inorganic Chemistry'
_journal_page_first 5320
_journal_page_last 5326
_journal_paper_doi 10.1021/ic700403d
_journal_volume 46
_journal_year 2007
_chemical_formula_sum 'C22 H33.33 N1.33 O0.67 Yb0.67'
_chemical_formula_weight 442.53
_chemical_name_common '(DIPP-nacnac)YbH.THF dimer'
_chemical_name_systematic
;
 ?
;
_space_group_IT_number 14
_symmetry_cell_setting monoclinic
_symmetry_space_group_name_Hall '-P 2yn'
_symmetry_space_group_name_H-M 'P 1 21/n 1'
_atom_sites_solution_hydrogens geom
_atom_sites_solution_primary direct
_atom_sites_solution_secondary difmap
_audit_creation_method SHELXL-97
_cell_angle_alpha 90.00
_cell_angle_beta 93.654(2)
_cell_angle_gamma 90.00
_cell_formula_units_Z 6
_cell_length_a 13.2493(5)
_cell_length_b 14.5646(5)
_cell_length_c 18.9955(7)
_cell_measurement_temperature 183(2)
_cell_volume 3658.1(2)
_computing_structure_refinement 'SHELXL-97 (Sheldrick, 1997)'
_diffrn_ambient_temperature 183(2)
_diffrn_measured_fraction_theta_full 0.999
_diffrn_measured_fraction_theta_max 0.999
_diffrn_radiation_monochromator graphite
_diffrn_radiation_source 'fine-focus sealed tube'
_diffrn_radiation_type MoK\a
_diffrn_radiation_wavelength 0.71073
_diffrn_reflns_av_R_equivalents 0.0678
_diffrn_reflns_av_sigmaI/netI 0.0294
_diffrn_reflns_limit_h_max 17
_diffrn_reflns_limit_h_min -17
_diffrn_reflns_limit_k_max 19
_diffrn_reflns_limit_k_min -19
_diffrn_reflns_limit_l_max 25
_diffrn_reflns_limit_l_min -25
_diffrn_reflns_number 112191
_diffrn_reflns_theta_full 28.60
_diffrn_reflns_theta_max 28.60
_diffrn_reflns_theta_min 1.82
_exptl_absorpt_coefficient_mu 2.579
_exptl_crystal_density_diffrn 1.205
_exptl_crystal_density_method 'not measured'
_exptl_crystal_F_000 1360
_refine_diff_density_max 0.658
_refine_diff_density_min -0.734
_refine_diff_density_rms 0.070
_refine_ls_extinction_method none
_refine_ls_goodness_of_fit_ref 1.077
_refine_ls_hydrogen_treatment mixed
_refine_ls_matrix_type full
_refine_ls_number_parameters 338
_refine_ls_number_reflns 9354
_refine_ls_number_restraints 0
_refine_ls_restrained_S_all 1.077
_refine_ls_R_factor_all 0.0384
_refine_ls_R_factor_gt 0.0282
_refine_ls_shift/su_max 0.003
_refine_ls_shift/su_mean 0.000
_refine_ls_structure_factor_coef Fsqd
_refine_ls_weighting_details 'calc w=1/[\s^2^(Fo^2^)+(0.0332P)^2^+0.5710P] where P=(Fo^2^+2Fc^2^)/3'
_refine_ls_weighting_scheme calc
_refine_ls_wR_factor_gt 0.0671
_refine_ls_wR_factor_ref 0.0705
_reflns_number_gt 7743
_reflns_number_total 9354
_reflns_threshold_expression >2sigma(I)
_cod_data_source_file ic700403d-file002.cif
_cod_data_source_block hasj57
_cod_depositor_comments
;
The following automatic conversions were performed:

'_cell_measurement_temperature' value '-90(2)' was changed to
'183(2)' - it was converted from degrees Celsius(C) to
Kelvins(K).

'_diffrn_ambient_temperature' value '-90(2)' was changed
to '183(2)' - it was converted from degrees Celsius(C) to Kelvins(K).

Automatic conversion script
Id: cif_fix_values 1646 2011-03-28 12:23:43Z adriana 
;
_cod_database_code 4308275

loop_
_symmetry_equiv_pos_as_xyz
'x, y, z'
'-x+1/2, y+1/2, -z+1/2'
'-x, -y, -z'
'x-1/2, -y-1/2, z-1/2'

loop_
_atom_site_label
_atom_site_type_symbol
_atom_site_fract_x
_atom_site_fract_y
_atom_site_fract_z
_atom_site_U_iso_or_equiv
_atom_site_adp_type
_atom_site_occupancy
_atom_site_symmetry_multiplicity
_atom_site_calc_flag
_atom_site_refinement_flags
_atom_site_disorder_assembly
_atom_site_disorder_group
Yb1 Yb 0.618324(8) 0.546404(7) 0.028431(6) 0.03681(5) Uani 1 1 d . . .
N1 N 0.66047(15) 0.67017(14) 0.10632(11) 0.0370(4) Uani 1 1 d . . .
N2 N 0.73219(17) 0.62862(16) -0.04021(12) 0.0493(6) Uani 1 1 d . . .
O1 O 0.74346(16) 0.43826(14) 0.07962(14) 0.0643(6) Uani 1 1 d . . .
C1 C 0.7853(2) 0.7649(2) 0.17552(16) 0.0602(8) Uani 1 1 d . . .
H1A H 0.7320 0.7666 0.2075 0.090 Uiso 1 1 calc R . .
H1B H 0.8002 0.8263 0.1609 0.090 Uiso 1 1 calc R . .
H1C H 0.8446 0.7381 0.1987 0.090 Uiso 1 1 calc R . .
C2 C 0.7520(2) 0.70788(18) 0.11152(14) 0.0418(6) Uani 1 1 d . . .
C3 C 0.8233(2) 0.69969(19) 0.06013(15) 0.0480(6) Uani 1 1 d . . .
H3 H 0.8885 0.7175 0.0753 0.058 Uiso 1 1 calc R . .
C4 C 0.8132(2) 0.6693(2) -0.01035(15) 0.0501(7) Uani 1 1 d . . .
C5 C 0.9039(2) 0.6884(3) -0.05349(19) 0.0756(11) Uani 1 1 d . . .
H5A H 0.8905 0.6656 -0.1006 0.113 Uiso 1 1 calc R . .
H5B H 0.9626 0.6582 -0.0321 0.113 Uiso 1 1 calc R . .
H5C H 0.9158 0.7533 -0.0550 0.113 Uiso 1 1 calc R . .
C6 C 0.58804(19) 0.69531(17) 0.15593(13) 0.0385(5) Uani 1 1 d . . .
C7 C 0.5688(2) 0.6370(2) 0.21207(14) 0.0455(6) Uani 1 1 d . . .
C8 C 0.4927(2) 0.6620(2) 0.25633(16) 0.0610(8) Uani 1 1 d . . .
H8 H 0.4788 0.6238 0.2938 0.073 Uiso 1 1 calc R . .
C9 C 0.4382(2) 0.7413(3) 0.24570(17) 0.0648(9) Uani 1 1 d . . .
H9 H 0.3888 0.7572 0.2762 0.078 Uiso 1 1 calc R . .
C10 C 0.4567(2) 0.7967(2) 0.19024(17) 0.0605(8) Uani 1 1 d . . .
H10 H 0.4187 0.8500 0.1832 0.073 Uiso 1 1 calc R . .
C11 C 0.5304(2) 0.77629(19) 0.14393(15) 0.0485(6) Uani 1 1 d . . .
C12 C 0.6269(3) 0.54896(19) 0.22519(17) 0.0580(8) Uani 1 1 d . . .
H12 H 0.6708 0.5407 0.1861 0.070 Uiso 1 1 calc R . .
C13 C 0.6947(4) 0.5523(3) 0.2933(3) 0.0963(15) Uani 1 1 d . . .
H13A H 0.7305 0.4953 0.2994 0.144 Uiso 1 1 calc R . .
H13B H 0.6539 0.5622 0.3326 0.144 Uiso 1 1 calc R . .
H13C H 0.7424 0.6017 0.2907 0.144 Uiso 1 1 calc R . .
C14 C 0.5570(4) 0.4656(3) 0.2260(3) 0.0973(15) Uani 1 1 d . . .
H14A H 0.5967 0.4111 0.2343 0.146 Uiso 1 1 calc R . .
H14B H 0.5191 0.4607 0.1814 0.146 Uiso 1 1 calc R . .
H14C H 0.5113 0.4727 0.2629 0.146 Uiso 1 1 calc R . .
C15 C 0.5447(3) 0.8369(2) 0.08049(18) 0.0645(9) Uani 1 1 d . . .
H15 H 0.6044 0.8153 0.0574 0.077 Uiso 1 1 calc R . .
C16 C 0.4543(4) 0.8301(3) 0.0283(2) 0.1147(18) Uani 1 1 d . . .
H16A H 0.4646 0.8687 -0.0116 0.172 Uiso 1 1 calc R . .
H16B H 0.3948 0.8496 0.0503 0.172 Uiso 1 1 calc R . .
H16C H 0.4461 0.7676 0.0128 0.172 Uiso 1 1 calc R . .
C17 C 0.5610(5) 0.9381(3) 0.1008(3) 0.123(2) Uani 1 1 d . . .
H17A H 0.6189 0.9434 0.1336 0.185 Uiso 1 1 calc R . .
H17B H 0.5023 0.9609 0.1222 0.185 Uiso 1 1 calc R . .
H17C H 0.5721 0.9733 0.0593 0.185 Uiso 1 1 calc R . .
C18 C 0.7245(2) 0.6171(3) -0.11512(16) 0.0619(9) Uani 1 1 d . . .
C19 C 0.6769(3) 0.6853(3) -0.15717(18) 0.0741(11) Uani 1 1 d . . .
C20 C 0.6722(3) 0.6732(4) -0.2302(2) 0.1010(16) Uani 1 1 d . . .
H20 H 0.6433 0.7189 -0.2591 0.121 Uiso 1 1 calc R . .
C21 C 0.7091(4) 0.5956(5) -0.2605(2) 0.120(2) Uani 1 1 d . . .
H21 H 0.7051 0.5890 -0.3093 0.144 Uiso 1 1 calc R . .
C22 C 0.7514(3) 0.5288(4) -0.2188(3) 0.109(2) Uani 1 1 d . . .
H22 H 0.7759 0.4764 -0.2399 0.131 Uiso 1 1 calc R . .
C23 C 0.7595(3) 0.5355(3) -0.1458(2) 0.0774(12) Uani 1 1 d . . .
C24 C 0.6279(4) 0.7674(3) -0.12464(19) 0.0860(12) Uani 1 1 d . . .
H24 H 0.6133 0.7503 -0.0764 0.103 Uiso 1 1 calc R . .
C25 C 0.7001(5) 0.8491(3) -0.1192(4) 0.148(3) Uani 1 1 d . . .
H25A H 0.6674 0.9002 -0.0983 0.222 Uiso 1 1 calc R . .
H25B H 0.7188 0.8659 -0.1655 0.222 Uiso 1 1 calc R . .
H25C H 0.7596 0.8328 -0.0905 0.222 Uiso 1 1 calc R . .
C26 C 0.5283(4) 0.7953(4) -0.1627(3) 0.1147(16) Uani 1 1 d . . .
H26A H 0.5008 0.8470 -0.1392 0.172 Uiso 1 1 calc R . .
H26B H 0.4816 0.7449 -0.1623 0.172 Uiso 1 1 calc R . .
H26C H 0.5396 0.8115 -0.2105 0.172 Uiso 1 1 calc R . .
C27 C 0.8016(3) 0.4566(3) -0.1021(3) 0.0881(14) Uani 1 1 d . . .
H27 H 0.8114 0.4780 -0.0533 0.106 Uiso 1 1 calc R . .
C28 C 0.9038(4) 0.4220(4) -0.1246(4) 0.139(2) Uani 1 1 d . . .
H28A H 0.9262 0.3717 -0.0949 0.208 Uiso 1 1 calc R . .
H28B H 0.9525 0.4708 -0.1202 0.208 Uiso 1 1 calc R . .
H28C H 0.8969 0.4017 -0.1727 0.208 Uiso 1 1 calc R . .
C29 C 0.7279(3) 0.3759(4) -0.1030(3) 0.1118(17) Uani 1 1 d . . .
H29A H 0.7569 0.3269 -0.0746 0.168 Uiso 1 1 calc R . .
H29B H 0.7149 0.3549 -0.1506 0.168 Uiso 1 1 calc R . .
H29C H 0.6657 0.3953 -0.0844 0.168 Uiso 1 1 calc R . .
C30 C 0.8439(3) 0.4629(2) 0.1062(3) 0.0770(12) Uani 1 1 d . . .
H30A H 0.8447 0.5243 0.1259 0.100 Uiso 1 1 calc R . .
H30B H 0.8905 0.4607 0.0688 0.100 Uiso 1 1 calc R . .
C31 C 0.8722(3) 0.3942(3) 0.1614(2) 0.0797(11) Uani 1 1 d . . .
H31A H 0.8457 0.4106 0.2062 0.104 Uiso 1 1 calc R . .
H31B H 0.9450 0.3869 0.1678 0.104 Uiso 1 1 calc R . .
C32 C 0.8219(3) 0.3085(3) 0.1306(2) 0.0924(13) Uani 1 1 d . . .
H32A H 0.8645 0.2789 0.0976 0.120 Uiso 1 1 calc R . .
H32B H 0.8079 0.2652 0.1675 0.120 Uiso 1 1 calc R . .
C33 C 0.7276(3) 0.3413(2) 0.0944(3) 0.0910(13) Uani 1 1 d . . .
H33A H 0.7132 0.3076 0.0509 0.118 Uiso 1 1 calc R . .
H33B H 0.6714 0.3336 0.1241 0.118 Uiso 1 1 calc R . .
H1 H 0.477(3) 0.579(2) -0.0346(18) 0.077(10) Uiso 1 1 d . . .

loop_
_atom_site_aniso_label
_atom_site_aniso_U_11
_atom_site_aniso_U_22
_atom_site_aniso_U_33
_atom_site_aniso_U_23
_atom_site_aniso_U_13
_atom_site_aniso_U_12
Yb1 0.03230(7) 0.03299(7) 0.04501(7) -0.00337(5) 0.00140(4) -0.00406(4)
N1 0.0375(11) 0.0324(10) 0.0415(11) -0.0029(9) 0.0053(9) -0.0012(8)
N2 0.0440(12) 0.0574(14) 0.0476(13) -0.0127(11) 0.0112(10) -0.0161(11)
O1 0.0487(12) 0.0421(12) 0.1002(19) 0.0050(11) -0.0093(12) 0.0058(9)
C1 0.0531(18) 0.066(2) 0.0606(19) -0.0217(16) -0.0009(14) -0.0125(15)
C2 0.0423(14) 0.0379(13) 0.0448(14) -0.0039(11) -0.0008(11) -0.0017(11)
C3 0.0374(14) 0.0508(16) 0.0559(17) -0.0093(13) 0.0034(12) -0.0120(12)
C4 0.0448(15) 0.0528(16) 0.0536(16) -0.0082(13) 0.0105(12) -0.0115(13)
C5 0.0549(19) 0.104(3) 0.070(2) -0.024(2) 0.0216(17) -0.0398(19)
C6 0.0394(13) 0.0373(13) 0.0383(13) -0.0069(10) -0.0001(10) -0.0005(10)
C7 0.0459(15) 0.0483(15) 0.0422(14) -0.0012(12) 0.0015(11) -0.0009(12)
C8 0.0606(19) 0.079(2) 0.0443(16) -0.0009(15) 0.0106(14) -0.0064(17)
C9 0.0513(18) 0.088(3) 0.0561(19) -0.0201(18) 0.0095(14) 0.0045(17)
C10 0.0505(17) 0.063(2) 0.067(2) -0.0196(16) -0.0028(15) 0.0171(15)
C11 0.0493(16) 0.0407(15) 0.0546(16) -0.0071(12) -0.0026(13) 0.0055(12)
C12 0.078(2) 0.0482(17) 0.0487(17) 0.0079(13) 0.0084(15) 0.0014(15)
C13 0.096(3) 0.080(3) 0.106(4) 0.003(2) -0.040(3) 0.017(2)
C14 0.116(4) 0.058(2) 0.115(4) 0.019(2) -0.017(3) -0.020(2)
C15 0.076(2) 0.0454(17) 0.072(2) 0.0104(15) 0.0028(17) 0.0167(15)
C16 0.152(4) 0.102(3) 0.083(3) 0.034(3) -0.044(3) -0.029(3)
C17 0.158(5) 0.064(3) 0.142(5) 0.022(3) -0.042(4) -0.026(3)
C18 0.0508(17) 0.088(2) 0.0485(17) -0.0193(17) 0.0161(14) -0.0316(17)
C19 0.087(3) 0.090(3) 0.0471(18) -0.0013(18) 0.0127(17) -0.045(2)
C20 0.112(3) 0.146(4) 0.046(2) 0.007(2) 0.013(2) -0.064(3)
C21 0.101(4) 0.210(7) 0.052(2) -0.042(3) 0.027(3) -0.079(4)
C22 0.070(3) 0.183(6) 0.077(3) -0.070(4) 0.027(2) -0.036(3)
C23 0.0497(19) 0.116(3) 0.068(2) -0.046(2) 0.0164(17) -0.028(2)
C24 0.134(4) 0.070(2) 0.053(2) 0.0182(18) -0.003(2) -0.027(2)
C25 0.160(5) 0.072(3) 0.203(7) 0.013(4) -0.059(5) -0.033(3)
C26 0.120(4) 0.108(4) 0.113(4) 0.002(3) -0.009(3) -0.021(3)
C27 0.056(2) 0.109(4) 0.099(3) -0.064(3) 0.002(2) 0.004(2)
C28 0.069(3) 0.158(5) 0.190(7) -0.088(5) 0.019(4) 0.002(3)
C29 0.083(3) 0.121(4) 0.130(4) -0.029(3) -0.006(3) -0.017(3)
C30 0.0472(19) 0.058(2) 0.122(4) 0.008(2) -0.024(2) 0.0044(15)
C31 0.072(2) 0.097(3) 0.070(2) 0.008(2) 0.0035(19) 0.014(2)
C32 0.097(3) 0.077(3) 0.103(3) 0.034(2) 0.010(3) 0.022(2)
C33 0.082(3) 0.045(2) 0.143(4) 0.010(2) -0.011(3) 0.0086(18)

loop_
_atom_type_symbol
_atom_type_description
_atom_type_scat_dispersion_real
_atom_type_scat_dispersion_imag
_atom_type_scat_source
C C 0.0033 0.0016 'International Tables Vol C Tables 4.2.6.8 and 6.1.1.4'
H H 0.0000 0.0000 'International Tables Vol C Tables 4.2.6.8 and 6.1.1.4'
N N 0.0061 0.0033 'International Tables Vol C Tables 4.2.6.8 and 6.1.1.4'
O O 0.0106 0.0060 'International Tables Vol C Tables 4.2.6.8 and 6.1.1.4'
Yb Yb -0.3850 5.5486 'International Tables Vol C Tables 4.2.6.8 and 6.1.1.4'

loop_
_geom_angle_atom_site_label_1
_geom_angle_atom_site_label_2
_geom_angle_atom_site_label_3
_geom_angle
_geom_angle_site_symmetry_1
_geom_angle_site_symmetry_3
_geom_angle_publ_flag
N1 Yb1 N2 80.06(7) . . ?
N1 Yb1 O1 96.58(7) . . ?
N2 Yb1 O1 96.01(8) . . ?
N1 Yb1 Yb1 130.67(5) . 3_665 ?
N2 Yb1 Yb1 127.49(6) . 3_665 ?
O1 Yb1 Yb1 116.30(5) . 3_665 ?
C2 N1 C6 119.4(2) . . ?
C2 N1 Yb1 122.47(16) . . ?
C6 N1 Yb1 117.53(15) . . ?
C4 N2 C18 118.9(2) . . ?
C4 N2 Yb1 121.09(19) . . ?
C18 N2 Yb1 118.61(17) . . ?
C30 O1 C33 108.4(2) . . ?
C30 O1 Yb1 124.61(18) . . ?
C33 O1 Yb1 126.8(2) . . ?
N1 C2 C3 124.3(2) . . ?
N1 C2 C1 120.2(2) . . ?
C3 C2 C1 115.5(2) . . ?
C2 C3 C4 131.2(2) . . ?
N2 C4 C3 125.0(2) . . ?
N2 C4 C5 119.9(3) . . ?
C3 C4 C5 115.1(2) . . ?
C7 C6 C11 120.4(2) . . ?
C7 C6 N1 120.5(2) . . ?
C11 C6 N1 118.9(2) . . ?
C6 C7 C8 118.2(3) . . ?
C6 C7 C12 121.7(2) . . ?
C8 C7 C12 120.1(3) . . ?
C9 C8 C7 121.5(3) . . ?
C10 C9 C8 119.6(3) . . ?
C9 C10 C11 122.2(3) . . ?
C10 C11 C6 118.1(3) . . ?
C10 C11 C15 120.6(3) . . ?
C6 C11 C15 121.3(3) . . ?
C7 C12 C14 112.0(3) . . ?
C7 C12 C13 112.3(3) . . ?
C14 C12 C13 109.9(3) . . ?
C16 C15 C11 110.5(3) . . ?
C16 C15 C17 108.7(3) . . ?
C11 C15 C17 112.5(3) . . ?
C19 C18 C23 120.6(3) . . ?
C19 C18 N2 119.1(3) . . ?
C23 C18 N2 120.2(4) . . ?
C20 C19 C18 117.9(4) . . ?
C20 C19 C24 120.9(4) . . ?
C18 C19 C24 121.2(3) . . ?
C21 C20 C19 121.8(5) . . ?
C22 C21 C20 119.4(4) . . ?
C21 C22 C23 122.5(5) . . ?
C22 C23 C18 117.7(5) . . ?
C22 C23 C27 120.0(4) . . ?
C18 C23 C27 122.3(3) . . ?
C19 C24 C26 113.6(4) . . ?
C19 C24 C25 111.1(4) . . ?
C26 C24 C25 110.2(4) . . ?
C23 C27 C29 111.6(4) . . ?
C23 C27 C28 113.7(5) . . ?
C29 C27 C28 108.6(4) . . ?
O1 C30 C31 105.5(3) . . ?
C30 C31 C32 101.4(3) . . ?
C33 C32 C31 104.6(3) . . ?
O1 C33 C32 106.1(3) . . ?

loop_
_geom_bond_atom_site_label_1
_geom_bond_atom_site_label_2
_geom_bond_distance
_geom_bond_site_symmetry_2
_geom_bond_publ_flag
Yb1 N1 2.376(2) . ?
Yb1 N2 2.379(2) . ?
Yb1 O1 2.443(2) . ?
Yb1 Yb1 3.5204(2) 3_665 ?
N1 C2 1.329(3) . ?
N1 C6 1.435(3) . ?
N2 C4 1.322(3) . ?
N2 C18 1.430(4) . ?
O1 C30 1.439(4) . ?
O1 C33 1.457(4) . ?
C1 C2 1.515(4) . ?
C2 C3 1.406(4) . ?
C3 C4 1.408(4) . ?
C4 C5 1.523(4) . ?
C6 C7 1.399(4) . ?
C6 C11 1.416(4) . ?
C7 C8 1.401(4) . ?
C7 C12 1.508(4) . ?
C8 C9 1.371(5) . ?
C9 C10 1.362(5) . ?
C10 C11 1.387(4) . ?
C11 C15 1.515(4) . ?
C12 C14 1.527(5) . ?
C12 C13 1.528(5) . ?
C15 C16 1.509(5) . ?
C15 C17 1.536(5) . ?
C18 C19 1.399(5) . ?
C18 C23 1.415(5) . ?
C19 C20 1.396(5) . ?
C19 C24 1.512(6) . ?
C20 C21 1.372(7) . ?
C21 C22 1.353(8) . ?
C22 C23 1.387(6) . ?
C23 C27 1.504(6) . ?
C24 C26 1.518(6) . ?
C24 C25 1.527(6) . ?
C27 C29 1.526(6) . ?
C27 C28 1.531(6) . ?
C30 C31 1.481(5) . ?
C31 C32 1.516(6) . ?
C32 C33 1.467(5) . ?
